data_7034799
loop_
_publ_author_name
'Bhalla, Rajiv'
'Levason, William'
'Luthra, Sajinder K.'
'McRobbie, Graeme'
'Monzittu, Francesco M.'
'Palmer, Jazmyn'
'Reid, Gillian'
'Sanderson, George'
'Zhang, Wenjian'

_publ_section_title
;
 Hydrothermal synthesis of Group 13 metal trifluoride complexes with
 neutral N-donor ligands.
;
_journal_issue 20
_journal_name_full 'Dalton transactions (Cambridge, England : 2003)'
_journal_page_first 9569
_journal_page_last 9580
_journal_paper_doi 10.1039/c5dt01120e
_journal_volume 44
_journal_year 2015
_chemical_formula_moiety 'Cl, C7 H17 N2'
_chemical_formula_sum 'C7 H17 Cl N2'
_chemical_formula_weight 164.8
_chemical_name_systematic
;
 ?
;
_space_group_crystal_system orthorhombic
_space_group_IT_number 19
_space_group_name_Hall 'P 2ac 2ab'
_space_group_name_H-M_alt 'P 21 21 21'
_symmetry_space_group_name_Hall 'P 2ac 2ab'
_symmetry_space_group_name_H-M 'P 21 21 21'
_atom_sites_solution_hydrogens geom
_atom_sites_solution_primary direct
_audit_creation_date 2015-01-09
_audit_creation_method
;
Olex2 1.2
(compiled 2014.02.28 svn.r2899 for OlexSys, GUI svn.r4781)
;
_audit_update_record
;
2015-03-10 deposited with the CCDC.
2015-04-20 downloaded from the CCDC.
;
_cell_angle_alpha 90
_cell_angle_beta 90
_cell_angle_gamma 90
_cell_formula_units_Z 4
_cell_length_a 8.3293(6)
_cell_length_b 10.3564(7)
_cell_length_c 10.3564(7)
_cell_measurement_reflns_used 0
_cell_measurement_temperature 100
_cell_measurement_theta_max 27.5
_cell_measurement_theta_min 2.8
_cell_volume 893.36(11)
_computing_cell_refinement
;
CrystalClear-SM Expert 3.1 b27 (Rigaku, 20112)
;
_computing_data_collection
;
CrystalClear-SM Expert 3.1 b27 (Rigaku, 20112)
;
_computing_data_reduction
;
CrystalClear-SM Expert 3.1 b27 (Rigaku, 20112)
;
_computing_molecular_graphics 'Olex2 (Dolomanov et al., 2009)'
_computing_publication_material 'Olex2 (Dolomanov et al., 2009)'
_computing_structure_refinement 'ShelXL (Sheldrick, 2008)'
_computing_structure_solution 'ShelXS (Sheldrick, 2008)'
_diffrn_ambient_temperature 100
_diffrn_detector CCD
_diffrn_detector_area_resol_mean 28.5714
_diffrn_measured_fraction_theta_full 0.999
_diffrn_measured_fraction_theta_max 0.999
_diffrn_measurement_device
;
AFC12 (Right): Kappa 3 circle
;
_diffrn_measurement_device_type
;
Rigaku Saturn724+ (2x2 bin mode)
;
_diffrn_measurement_method 'profile data from \w-scans'
_diffrn_measurement_specimen_support Unknown
_diffrn_orient_matrix_type d*Trek
_diffrn_orient_matrix_UB_11 0.010329
_diffrn_orient_matrix_UB_12 0.049982
_diffrn_orient_matrix_UB_13 0.108669
_diffrn_orient_matrix_UB_21 0.020657
_diffrn_orient_matrix_UB_22 -0.086423
_diffrn_orient_matrix_UB_23 0.037787
_diffrn_orient_matrix_UB_31 0.093957
_diffrn_orient_matrix_UB_32 0.015447
_diffrn_orient_matrix_UB_33 -0.016035
_diffrn_radiation_monochromator Confocal
_diffrn_radiation_type MoK\a
_diffrn_radiation_wavelength 0.71073
_diffrn_reflns_av_R_equivalents 0.0639
_diffrn_reflns_av_unetI/netI 0.0511
_diffrn_reflns_Laue_measured_fraction_full 0.999
_diffrn_reflns_Laue_measured_fraction_max 0.999
_diffrn_reflns_limit_h_max 10
_diffrn_reflns_limit_h_min -10
_diffrn_reflns_limit_k_max 13
_diffrn_reflns_limit_k_min -13
_diffrn_reflns_limit_l_max 13
_diffrn_reflns_limit_l_min -13
_diffrn_reflns_number 8132
_diffrn_reflns_point_group_measured_fraction_full 0.998
_diffrn_reflns_point_group_measured_fraction_max 0.989
_diffrn_reflns_theta_full 25.242
_diffrn_reflns_theta_max 27.465
_diffrn_reflns_theta_min 2.781
_diffrn_source 'Rotating Anode'
_diffrn_source_current 55.0
_diffrn_source_power 2.5
_diffrn_source_voltage 45.0
_exptl_absorpt_coefficient_mu 0.362
_exptl_absorpt_correction_T_max 0.964
_exptl_absorpt_correction_T_min 0.957
_exptl_absorpt_correction_type multi-scan
_exptl_absorpt_process_details
;
Jacobson, R. (1998). REQAB. Private communication to the 
Rigaku Corporation, Tokyo, Japan.
;
_exptl_crystal_colour colourless
_exptl_crystal_colour_primary colourless
_exptl_crystal_density_diffrn 1.224
_exptl_crystal_description plate
_exptl_crystal_F_000 360
_exptl_crystal_size_max 0.15
_exptl_crystal_size_mid 0.1
_exptl_crystal_size_min 0.1
_refine_diff_density_max 0.234
_refine_diff_density_min -0.230
_refine_diff_density_rms 0.050
_refine_ls_abs_structure_details
;
 Flack x determined using 679 quotients [(I+)-(I-)]/[(I+)+(I-)]
 (Parsons, Flack and Wagner, Acta Cryst. B69 (2013) 249-259).
;
_refine_ls_abs_structure_Flack 0.06(6)
_refine_ls_extinction_method none
_refine_ls_goodness_of_fit_ref 0.961
_refine_ls_hydrogen_treatment constr
_refine_ls_matrix_type full
_refine_ls_number_parameters 94
_refine_ls_number_reflns 2024
_refine_ls_number_restraints 0
_refine_ls_restrained_S_all 0.961
_refine_ls_R_factor_all 0.0448
_refine_ls_R_factor_gt 0.0354
_refine_ls_shift/su_max 0.000
_refine_ls_shift/su_mean 0.000
_refine_ls_structure_factor_coef Fsqd
_refine_ls_weighting_details 'w=1/[\s^2^(Fo^2^)+(0.0385P)^2^+0.4058P] where P=(Fo^2^+2Fc^2^)/3'
_refine_ls_weighting_scheme calc
_refine_ls_wR_factor_gt 0.0797
_refine_ls_wR_factor_ref 0.0847
_reflns_Friedel_coverage 0.689
_reflns_Friedel_fraction_full 0.997
_reflns_Friedel_fraction_max 0.975
_reflns_number_gt 1799
_reflns_number_total 2024
_reflns_threshold_expression 'I > 2\s(I)'
_cod_data_source_file c5dt01120e2.cif
_cod_data_source_block shelx
_cod_depositor_comments 'Adding full bibliography for 7034798--7034806.cif.'
_cod_original_formula_sum 'C7 H17 Cl1 N2 '
_cod_database_code 7034799
_shelxl_version_number 2014-1
_shelx_space_group_comment
;
The symmetry employed for this shelxl refinement is uniquely defined
by the following loop, which should always be used as a source of
symmetry information in preference to the above space-group names.
They are only intended as comments.
;
_olex2_refinement_description
;
1. Fixed Uiso
 At 1.2 times of:
  All C(H,H) groups
 At 1.5 times of:
  All C(H,H,H) groups
2.a Secondary CH2 refined with riding coordinates:
 C1(H1A,H1B), C2(H2A,H2B), C3(H3A,H3B), C4(H4A,H4B)
2.b Idealised Me refined as rotating group:
 C5(H5A,H5B,H5C), C6(H6A,H6B,H6C), C7(H7A,H7B,H7C)
;
_olex2_computing_structure_refinement_long 'ShelXL (Sheldrick, 2008)'
_olex2_computing_structure_solution_long 'ShelXS (Sheldrick, 2008)'

loop_
_space_group_symop_operation_xyz
'x, y, z'
'-x+1/2, -y, z+1/2'
'-x, y+1/2, -z+1/2'
'x+1/2, -y+1/2, -z'

loop_
_atom_site_label
_atom_site_type_symbol
_atom_site_fract_x
_atom_site_fract_y
_atom_site_fract_z
_atom_site_U_iso_or_equiv
_atom_site_adp_type
_atom_site_occupancy
_atom_site_site_symmetry_order
_atom_site_calc_flag
_atom_site_refinement_flags_posn
Cl1 Cl 0.22429(8) 0.76809(6) 0.28188(6) 0.01808(17) Uani 1 1 d .
N1 N 0.1782(3) 0.8580(2) 0.6632(2) 0.0123(5) Uani 1 1 d .
N2 N 0.2238(3) 0.6671(2) 0.8654(2) 0.0128(5) Uani 1 1 d .
C1 C 0.1649(3) 0.7139(3) 0.6403(3) 0.0142(6) Uani 1 1 d .
H1A H 0.0539 0.6875 0.6508 0.017 Uiso 1 1 calc R
H1B H 0.1965 0.6947 0.5522 0.017 Uiso 1 1 calc R
C2 C 0.2695(3) 0.6375(2) 0.7326(2) 0.0149(5) Uani 1 1 d .
H2A H 0.2564 0.5458 0.7165 0.018 Uiso 1 1 calc R
H2B H 0.3814 0.6594 0.7189 0.018 Uiso 1 1 calc R
C3 C 0.2470(3) 0.8051(2) 0.8915(2) 0.0156(6) Uani 1 1 d .
H3A H 0.3588 0.8277 0.8781 0.019 Uiso 1 1 calc R
H3B H 0.2202 0.8234 0.9808 0.019 Uiso 1 1 calc R
C4 C 0.1423(3) 0.8851(3) 0.8034(3) 0.0144(6) Uani 1 1 d .
H4A H 0.0304 0.8661 0.8208 0.017 Uiso 1 1 calc R
H4B H 0.1600 0.9760 0.8210 0.017 Uiso 1 1 calc R
C5 C 0.3404(3) 0.9076(3) 0.6259(3) 0.0164(6) Uani 1 1 d .
H5A H 0.3556 0.8969 0.5346 0.025 Uiso 1 1 calc GR
H5B H 0.4216 0.8601 0.6716 0.025 Uiso 1 1 calc GR
H5C H 0.3482 0.9975 0.6476 0.025 Uiso 1 1 calc GR
C6 C 0.0542(4) 0.9257(3) 0.5820(3) 0.0187(6) Uani 1 1 d .
H6A H 0.0765 0.9109 0.4923 0.028 Uiso 1 1 calc GR
H6B H 0.0575 1.0167 0.5994 0.028 Uiso 1 1 calc GR
H6C H -0.0504 0.8928 0.6026 0.028 Uiso 1 1 calc GR
C7 C 0.3189(4) 0.5908(3) 0.9561(3) 0.0199(6) Uani 1 1 d .
H7A H 0.3061 0.5007 0.9371 0.030 Uiso 1 1 calc GR
H7B H 0.2832 0.6077 1.0426 0.030 Uiso 1 1 calc GR
H7C H 0.4301 0.6140 0.9482 0.030 Uiso 1 1 calc GR

loop_
_atom_site_aniso_label
_atom_site_aniso_U_11
_atom_site_aniso_U_22
_atom_site_aniso_U_33
_atom_site_aniso_U_23
_atom_site_aniso_U_13
_atom_site_aniso_U_12
Cl1 0.0159(3) 0.0177(3) 0.0206(3) 0.0011(3) 0.0011(2) 0.0010(2)
N1 0.0109(11) 0.0126(11) 0.0134(11) 0.0016(9) 0.0016(8) 0.0004(9)
N2 0.0138(11) 0.0119(10) 0.0126(10) 0.0009(8) -0.0007(9) -0.0005(10)
C1 0.0158(12) 0.0117(13) 0.0152(13) -0.0002(11) -0.0006(10) -0.0026(11)
C2 0.0163(13) 0.0114(11) 0.0170(13) -0.0003(10) 0.0009(11) 0.0012(11)
C3 0.0161(15) 0.0163(13) 0.0144(13) -0.0023(10) -0.0002(11) -0.0012(11)
C4 0.0167(13) 0.0125(13) 0.0138(13) -0.0006(10) 0.0052(11) 0.0028(10)
C5 0.0138(13) 0.0167(14) 0.0188(14) 0.0015(12) 0.0039(11) -0.0016(11)
C6 0.0157(14) 0.0192(15) 0.0214(14) 0.0057(12) -0.0012(11) 0.0037(12)
C7 0.0218(16) 0.0199(14) 0.0182(14) 0.0034(12) -0.0033(11) 0.0013(12)

loop_
_atom_type_symbol
_atom_type_description
_atom_type_scat_dispersion_real
_atom_type_scat_dispersion_imag
_atom_type_scat_source
C C 0.0033 0.0016 'International Tables Vol C Tables 4.2.6.8 and 6.1.1.4'
H H 0.0000 0.0000 'International Tables Vol C Tables 4.2.6.8 and 6.1.1.4'
Cl Cl 0.1484 0.1585 'International Tables Vol C Tables 4.2.6.8 and 6.1.1.4'
N N 0.0061 0.0033 'International Tables Vol C Tables 4.2.6.8 and 6.1.1.4'

loop_
_geom_angle_atom_site_label_1
_geom_angle_atom_site_label_2
_geom_angle_atom_site_label_3
_geom_angle
C4 N1 C1 108.6(2)
C5 N1 C1 111.3(2)
C5 N1 C4 111.3(2)
C5 N1 C6 108.4(2)
C6 N1 C1 108.7(2)
C6 N1 C4 108.3(2)
C2 N2 C3 110.1(2)
C7 N2 C2 110.5(2)
C7 N2 C3 109.7(2)
C2 C1 N1 111.9(2)
N2 C2 C1 109.5(2)
N2 C3 C4 110.3(2)
N1 C4 C3 111.4(2)

loop_
_geom_bond_atom_site_label_1
_geom_bond_atom_site_label_2
_geom_bond_distance
N1 C1 1.515(3)
N1 C4 1.509(3)
N1 C5 1.496(3)
N1 C6 1.505(4)
N2 C2 1.461(3)
N2 C3 1.467(3)
N2 C7 1.461(3)
C1 C2 1.517(4)
C3 C4 1.511(4)

loop_
_geom_torsion_atom_site_label_1
_geom_torsion_atom_site_label_2
_geom_torsion_atom_site_label_3
_geom_torsion_atom_site_label_4
_geom_torsion
N1 C1 C2 N2 58.2(3)
N2 C3 C4 N1 -58.3(3)
C1 N1 C4 C3 53.9(3)
C2 N2 C3 C4 61.3(3)
C3 N2 C2 C1 -60.8(3)
C4 N1 C1 C2 -54.1(3)
C5 N1 C1 C2 68.7(3)
C5 N1 C4 C3 -69.1(3)
C6 N1 C1 C2 -171.9(2)
C6 N1 C4 C3 171.8(2)
C7 N2 C2 C1 177.9(2)
C7 N2 C3 C4 -176.9(2)
